data_2011959
loop_
_publ_author_name
'Zukerman-Schpector, J.'
'Caracelli, I.'
'Vega, Mauricio'
'Constantino, Mauricio Gomes'
'Beatriz, Adilson'
'da Silva, Gil Valdo'

_publ_section_title
;
 Two polycyclic compounds derived from a Diels--Alder reaction
;
_journal_issue 5
_journal_name_full 'Acta Crystallographica Section C'
_journal_page_first 646
_journal_page_last 648
_journal_paper_doi 10.1107/S0108270101003365
_journal_volume 57
_journal_year 2001
_chemical_formula_moiety 'C12 H16 O5'
_chemical_formula_sum 'C12 H16 O5'
_chemical_formula_weight 240.25
_chemical_name_systematic
;
5,6-dimethoxy-3,7-dioxatetracyclo[6.4.0.0^2,6^0^4,12^]dodec-9-en-11-ol
;
_space_group_IT_number 15
_symmetry_cell_setting monoclinic
_symmetry_space_group_name_Hall '-C 2yc'
_symmetry_space_group_name_H-M 'C 1 2/c 1'
_cell_angle_alpha 90
_cell_angle_beta 94.69(2)
_cell_angle_gamma 90
_cell_formula_units_Z 8
_cell_length_a 7.5450(10)
_cell_length_b 10.7500(10)
_cell_length_c 27.336(3)
_cell_measurement_reflns_used 25
_cell_measurement_temperature 293
_cell_measurement_theta_max 18.15
_cell_measurement_theta_min 9.90
_cell_volume 2209.8(4)
_computing_cell_refinement 'CAD-4 Software'
_computing_data_collection 'CAD-4 Software (Enraf-Nonius,1989)'
_computing_data_reduction 'XCAD-4 (Harms & Wocadlo, 1995)'
_computing_molecular_graphics 'ZORTEP (Zsolnai, 1995)'
_computing_publication_material 'PARST95 (Nardelli, 1995), PLATON (Spek, 1998), WinGX (Farrugia, 1999)'
_computing_structure_refinement 'SHELXL97 (Sheldrick, 1997)'
_computing_structure_solution 'SIR92 (Altomare et al., 1993)'
_diffrn_measurement_device_type 'Enraf-Nonius CAD-4'
_diffrn_measurement_method \w/2\q
_diffrn_radiation_monochromator graphite
_diffrn_radiation_source 'fine-focus sealed tube'
_diffrn_radiation_type MoK\a
_diffrn_radiation_wavelength .71073
_diffrn_reflns_av_R_equivalents .026
_diffrn_reflns_limit_h_max 9
_diffrn_reflns_limit_h_min -7
_diffrn_reflns_limit_k_max 12
_diffrn_reflns_limit_k_min -7
_diffrn_reflns_limit_l_max 33
_diffrn_reflns_limit_l_min -33
_diffrn_reflns_number 4326
_diffrn_reflns_theta_max 25.5
_diffrn_standards_decay_% 1.1
_diffrn_standards_interval_time 30
_diffrn_standards_number 3
_exptl_absorpt_coefficient_mu .112
_exptl_absorpt_correction_type none
_exptl_crystal_colour colourless
_exptl_crystal_density_diffrn 1.444
_exptl_crystal_density_meas ?
_exptl_crystal_description irregular
_exptl_crystal_F_000 1024.0
_exptl_crystal_size_max .25
_exptl_crystal_size_mid .20
_exptl_crystal_size_min .16
_refine_diff_density_max .190
_refine_diff_density_min -.214
_refine_ls_extinction_method none
_refine_ls_goodness_of_fit_all 1.055
_refine_ls_goodness_of_fit_ref 1.055
_refine_ls_hydrogen_treatment constr
_refine_ls_matrix_type full
_refine_ls_number_parameters 156
_refine_ls_number_reflns 2038
_refine_ls_number_restraints 0
_refine_ls_restrained_S_all 1.055
_refine_ls_restrained_S_obs 1.055
_refine_ls_R_factor_all .061
_refine_ls_R_factor_gt .040
_refine_ls_shift/su_max <0.001
_refine_ls_structure_factor_coef Fsqd
_refine_ls_weighting_details 'w = 1/[\s^2^(Fo^2^)+(0.0465P)^2^+1.8597P] where P=(Fo^2^+2Fc^2^)/3'
_refine_ls_weighting_scheme calc
_refine_ls_wR_factor_all .111
_refine_ls_wR_factor_ref .100
_reflns_number_gt 1513
_reflns_number_total 2038
_reflns_threshold_expression F^2^>2\sF^2^
_cod_data_source_file da1175.cif
_cod_data_source_block II
_cod_depositor_comments
;
Automatic conversion scripts had previously changed 
'_atom_site_refinement_flags' tag values 'd' into 'D' as recommended by 
'cif_core.dic' version 2.4.1. However, manual inspection revealed that the 
underlying problem was actually related to a wrong tag names inside the 
atom site loop. The following changes were performed to resolve the problem: 

* '_atom_site_refinement_flags' tag was changed to '_atom_site_calc_flag'
* '_atom_site_calc_flag' tag was changed to '_atom_site_site_symmetry_order'
* '_atom_site_disorder_group' tag was changed to 
  '_atom_site_refinement_flags_posn'

Antanas Vaitkus,
2015-02-19

The following automatic conversions were performed:

'_exptl_crystal_density_meas' value 'not measured' was changed to '?'
- the value is perceived as not measured.

Automatic conversion script
Id: cif_fix_values 3008 2015-01-20 13:52:24Z robertas 
;
_cod_original_sg_symbol_H-M 'C 2/c'
_cod_database_code 2011959
_cod_database_fobs_code 2011959

loop_
_symmetry_equiv_pos_as_xyz
'x, y, z'
'-x, y, -z+1/2'
'x+1/2, y+1/2, z'
'-x+1/2, y+1/2, -z+1/2'
'-x, -y, -z'
'x, -y, z-1/2'
'-x+1/2, -y+1/2, -z'
'x+1/2, -y+1/2, z-1/2'

loop_
_atom_site_label
_atom_site_fract_x
_atom_site_fract_y
_atom_site_fract_z
_atom_site_U_iso_or_equiv
_atom_site_adp_type
_atom_site_site_symmetry_order
_atom_site_calc_flag
_atom_site_refinement_flags_posn
_atom_site_occupancy
_atom_site_disorder_assembly
_atom_site_disorder_group
_atom_site_type_symbol
O1 .5145(2) .37746(15) .12294(6) .0487(4) Uani 1 d . 1 . . O
O2 .40985(17) .06233(14) .11975(5) .0384(4) Uani 1 d . 1 . . O
O3 .96747(18) .16362(17) .17533(6) .0534(5) Uani 1 d . 1 . . O
H3O .9372 .1178 .1411 .064 Uiso 1 d R 1 . . H
O4 .32909(16) .17881(16) .05138(5) .0432(4) Uani 1 d . 1 . . O
O5 .74248(17) .10451(15) .08970(5) .0416(4) Uani 1 d . 1 . . O
C1 .4723(2) .2171(2) .18084(7) .0382(5) Uani 1 d . 1 . . C
H1 .4188 .2488 .2098 .046 Uiso 1 calc R 1 . . H
C2 .3940(3) .2797(2) .13359(7) .0409(5) Uani 1 d . 1 . . C
H2 .2692 .3049 .1337 .049 Uiso 1 calc R 1 . . H
C4 .6745(3) .3031(2) .12733(8) .0426(5) Uani 1 d . 1 . . C
H4 .7819 .3506 .1219 .051 Uiso 1 calc R 1 . . H
C5 .6264(2) .2071(2) .08736(7) .0375(5) Uani 1 d . 1 . . C
H5 .6294 .2471 .0552 .045 Uiso 1 calc R 1 . . H
C6 .4300(2) .1778(2) .09652(7) .0354(5) Uani 1 d . 1 . . C
C8 .4345(3) .0799(2) .17260(7) .0379(5) Uani 1 d . 1 . . C
H8 .3237 .0585 .1870 .046 Uiso 1 calc R 1 . . H
C9 .5782(3) -.0054(2) .19291(7) .0420(5) Uani 1 d . 1 . . C
H9 .5506 -.0887 .1974 .050 Uiso 1 calc R 1 . . H
C10 .7427(3) .0320(2) .20482(7) .0441(5) Uani 1 d . 1 . . C
H10 .8241 -.0281 .2166 .053 Uiso 1 calc R 1 . . H
C11 .8095(3) .1612(2) .20115(7) .0427(5) Uani 1 d . 1 . . C
H11 .8453 .1878 .2348 .051 Uiso 1 calc R 1 . . H
C12 .6707(3) .2561(2) .18038(7) .0400(5) Uani 1 d . 1 . . C
H12 .6857 .3297 .2014 .048 Uiso 1 calc R 1 . . H
C13 .7111(3) .0236(3) .04885(8) .0539(6) Uani 1 d . 1 . . C
H13A .7997 -.0407 .0505 .081 Uiso 1 calc R 1 . . H
H13B .7169 .0700 .0190 .081 Uiso 1 calc R 1 . . H
H13C .5953 -.0132 .0494 .081 Uiso 1 calc R 1 . . H
C14 .1424(3) .1584(3) .05426(8) .0519(6) Uani 1 d . 1 . . C
H14A .0831 .1598 .0218 .078 Uiso 1 calc R 1 . . H
H14B .0949 .2228 .0737 .078 Uiso 1 calc R 1 . . H
H14C .1244 .0791 .0692 .078 Uiso 1 calc R 1 . . H

loop_
_atom_site_aniso_label
_atom_site_aniso_U_11
_atom_site_aniso_U_22
_atom_site_aniso_U_33
_atom_site_aniso_U_12
_atom_site_aniso_U_13
_atom_site_aniso_U_23
O1 .0493(9) .0391(9) .0568(9) .0008(7) -.0013(7) .0039(7)
O2 .0425(8) .0446(9) .0275(7) -.0091(7) -.0008(5) .0011(6)
O3 .0306(7) .0782(13) .0509(9) -.0031(8) .0001(6) -.0055(8)
O4 .0293(7) .0698(11) .0298(7) -.0035(7) -.0028(5) .0050(7)
O5 .0311(7) .0576(10) .0353(7) .0040(7) -.0015(5) -.0042(7)
C1 .0343(10) .0497(13) .0304(10) .0031(9) .0023(8) -.0057(9)
C2 .0339(10) .0476(14) .0410(11) .0034(9) .0021(8) -.0002(10)
C4 .0347(10) .0444(13) .0477(12) -.0075(9) -.0022(8) .0029(10)
C5 .0311(10) .0489(13) .0323(10) -.0024(9) .0016(7) .0064(9)
C6 .0294(9) .0469(13) .0292(9) -.0019(9) -.0019(7) .0055(9)
C8 .0345(10) .0521(14) .0273(9) -.0042(9) .0031(7) .0017(9)
C9 .0474(12) .0442(13) .0344(10) -.0013(10) .0029(8) .0078(9)
C10 .0449(12) .0539(15) .0326(10) .0095(10) -.0029(8) .0041(10)
C11 .0350(10) .0599(15) .0319(10) .0020(10) -.0046(8) -.0071(10)
C12 .0384(10) .0423(13) .0384(11) -.0029(9) -.0025(8) -.0101(9)
C13 .0531(13) .0686(18) .0393(12) .0112(12) -.0012(9) -.0111(12)
C14 .0316(10) .0800(19) .0427(12) -.0059(11) -.0053(9) .0036(12)

loop_
_atom_type_symbol
_atom_type_description
_atom_type_scat_dispersion_real
_atom_type_scat_dispersion_imag
_atom_type_scat_source
C C .0033 .0016 'International Tables Vol C Tables 4.2.6.8 and 6.1.1.4'
O O .0106 .0060 'International Tables Vol C Tables 4.2.6.8 and 6.1.1.4'
H H .0000 .0000 'International Tables Vol C Tables 4.2.6.8 and 6.1.1.4'

loop_
_geom_angle_atom_site_label_1
_geom_angle_atom_site_label_2
_geom_angle_atom_site_label_3
_geom_angle
_geom_angle_publ_flag
C2 O1 C4 96.72(15) yes
C6 O2 C8 108.91(15) yes
C6 O4 C14 114.67(15) yes
C5 O5 C13 112.42(15) yes
C8 C1 C2 104.31(16) no
C8 C1 C12 115.46(17) no
C2 C1 C12 100.39(16) no
O1 C2 C1 106.58(16) yes
O1 C2 C6 103.88(16) yes
C1 C2 C6 99.60(17) yes
O1 C4 C5 99.60(15) yes
O1 C4 C12 100.40(16) yes
C5 C4 C12 115.55(18) yes
O5 C5 C4 112.80(15) no
O5 C5 C6 115.55(17) no
C4 C5 C6 101.29(16) no
O4 C6 O2 109.54(16) no
O4 C6 C2 117.74(17) no
O2 C6 C2 107.49(15) no
O4 C6 C5 108.31(15) no
O2 C6 C5 113.01(16) no
C2 C6 C5 100.63(16) no
O2 C8 C9 108.69(16) no
O2 C8 C1 106.33(16) no
C9 C8 C1 114.86(16) no
C10 C9 C8 123.0(2) yes
C9 C10 C11 125.9(2) yes
O3 C11 C10 110.56(18) no
O3 C11 C12 111.99(18) no
C10 C11 C12 114.92(17) no
C11 C12 C4 120.12(17) no
C11 C12 C1 116.46(18) no
C4 C12 C1 100.85(15) no

loop_
_geom_bond_atom_site_label_1
_geom_bond_atom_site_label_2
_geom_bond_distance
_geom_bond_publ_flag
O1 C2 1.435(3) yes
O1 C4 1.444(3) yes
O2 C6 1.408(2) yes
O2 C8 1.454(2) yes
O3 C11 1.434(2) no
O4 C6 1.396(2) no
O4 C14 1.434(2) no
O5 C5 1.406(3) no
O5 C13 1.420(3) no
C1 C8 1.516(3) no
C1 C2 1.531(3) no
C1 C12 1.555(3) no
C2 C6 1.532(3) no
C4 C5 1.525(3) no
C4 C12 1.538(3) no
C5 C6 1.555(2) no
C8 C9 1.492(3) no
C9 C10 1.319(3) yes
C10 C11 1.483(3) no
C11 C12 1.537(3) no

loop_
_geom_hbond_atom_site_label_D
_geom_hbond_atom_site_label_H
_geom_hbond_atom_site_label_A
_geom_hbond_site_symmetry_A
_geom_hbond_distance_DH
_geom_hbond_distance_HA
_geom_hbond_distance_DA
_geom_hbond_angle_DHA
_geom_hbond_publ_flag
O3 H3O O5 1_555 1.06 1.95 2.849(2) 140 yes
C13 H13C O2 1_555 .96 2.60 3.133(3) 115 yes
C13 H13A O1 3_545 .96 2.61 3.325(3) 132 yes
C4 H4 O2 3_555 .98 2.47 3.320(3) 144 yes
C11 H11 O3 2_755 .98 2.74 3.648(3) 154 yes

loop_
_cod_related_entry_id
_cod_related_entry_database
_cod_related_entry_code
1 ChemSpider 21135272
